data_2205549
loop_
_publ_author_name
'Serrano, Hugo'
'Quiroga, Jairo'
'Cobo, Justo'
'Low, John N.'
'Glidewell, Christopher'

_publ_section_title
11-(4-Chlorophenyl)-10-methyl-8-phenyl-6,8-dihydro-5<i>H</i>-benzo[<i>f</i>]pyrazolo[3,4-<i>b</i>]quinoline
_journal_issue 4
_journal_name_full 'Acta Crystallographica Section E'
_journal_page_first o1058
_journal_page_last o1060
_journal_paper_doi 10.1107/S160053680500797X
_journal_volume 61
_journal_year 2005
_chemical_formula_iupac 'C27 H20 Cl N3'
_chemical_formula_moiety 'C27 H20 Cl N3'
_chemical_formula_sum 'C27 H20 Cl N3'
_chemical_formula_weight 421.91
_chemical_name_systematic
;
11-(4-chlorophenyl)-10-methyl-8-phenyl-6,8-dihydro-5H-
benzo[f]pyrazolo[3,4-b]quinoline
;
_space_group_IT_number 2
_symmetry_cell_setting triclinic
_symmetry_space_group_name_Hall '-P 1'
_symmetry_space_group_name_H-M 'P -1'
_atom_sites_solution_hydrogens geom
_atom_sites_solution_primary direct
_atom_sites_solution_secondary difmap
_cell_angle_alpha 107.3380(13)
_cell_angle_beta 103.6230(17)
_cell_angle_gamma 101.4230(18)
_cell_formula_units_Z 2
_cell_length_a 7.12700(10)
_cell_length_b 12.6300(4)
_cell_length_c 13.2847(4)
_cell_measurement_reflns_used 4871
_cell_measurement_temperature 120(2)
_cell_measurement_theta_max 27.59
_cell_measurement_theta_min 3.00
_cell_volume 1061.98(5)
_computing_cell_refinement 'DENZO (Otwinowski & Minor, 1997) and COLLECT'
_computing_data_collection 'COLLECT (Hooft, 1999)'
_computing_data_reduction 'DENZO and COLLECT'
_computing_molecular_graphics 'PLATON (Spek, 2003)'
_computing_publication_material 'SHELXL97 and PRPKAPPA (Ferguson, 1999)'
_computing_structure_refinement 'OSCAIL and SHELXL97 (Sheldrick, 1997)'
_computing_structure_solution 'OSCAIL (McArdle, 2003) and SHELXS97 (Sheldrick, 1997)'
_diffrn_ambient_temperature 120(2)
_diffrn_detector_area_resol_mean 9.091
_diffrn_measured_fraction_theta_full 0.988
_diffrn_measured_fraction_theta_max 0.988
_diffrn_measurement_device_type 'Bruker--Nonius 95mm CCD camera on \k goniostat'
_diffrn_measurement_method '\f and \w'
_diffrn_radiation_monochromator graphite
_diffrn_radiation_source 'Bruker-Nonius FR91 rotating anode'
_diffrn_radiation_type MoK\a
_diffrn_radiation_wavelength 0.71073
_diffrn_reflns_av_R_equivalents 0.0373
_diffrn_reflns_av_sigmaI/netI 0.0358
_diffrn_reflns_limit_h_max 9
_diffrn_reflns_limit_h_min -9
_diffrn_reflns_limit_k_max 16
_diffrn_reflns_limit_k_min -16
_diffrn_reflns_limit_l_max 17
_diffrn_reflns_limit_l_min -17
_diffrn_reflns_number 21625
_diffrn_reflns_theta_full 27.59
_diffrn_reflns_theta_max 27.59
_diffrn_reflns_theta_min 3.00
_diffrn_standards_decay_% nil
_exptl_absorpt_coefficient_mu 0.200
_exptl_absorpt_correction_T_max 0.984
_exptl_absorpt_correction_T_min 0.906
_exptl_absorpt_correction_type multi-scan
_exptl_absorpt_process_details '(SADABS; Sheldrick, 2003)'
_exptl_crystal_colour 'pale green'
_exptl_crystal_density_diffrn 1.319
_exptl_crystal_density_method 'not measured'
_exptl_crystal_description plate
_exptl_crystal_F_000 440
_exptl_crystal_size_max 0.53
_exptl_crystal_size_mid 0.20
_exptl_crystal_size_min 0.08
_refine_diff_density_max 0.227
_refine_diff_density_min -0.332
_refine_ls_extinction_method none
_refine_ls_goodness_of_fit_ref 1.079
_refine_ls_hydrogen_treatment constr
_refine_ls_matrix_type full
_refine_ls_number_parameters 281
_refine_ls_number_reflns 4871
_refine_ls_number_restraints 0
_refine_ls_restrained_S_all 1.079
_refine_ls_R_factor_all 0.0589
_refine_ls_R_factor_gt 0.0412
_refine_ls_shift/su_max 0.000
_refine_ls_shift/su_mean 0.000
_refine_ls_structure_factor_coef Fsqd
_refine_ls_weighting_details 'w = 1/[\s^2^(Fo^2^)+(0.054P)^2^+0.2795P] where P = (Fo^2^+2Fc^2^)/3'
_refine_ls_weighting_scheme calc
_refine_ls_wR_factor_gt 0.1003
_refine_ls_wR_factor_ref 0.1101
_reflns_number_gt 3853
_reflns_number_total 4871
_reflns_threshold_expression I>2\s(I)
_cod_data_source_file lh6385.cif
_cod_data_source_block I
_cod_database_code 2205549

loop_
_symmetry_equiv_pos_as_xyz
'x, y, z'
'-x, -y, -z'

loop_
_atom_site_label
_atom_site_fract_x
_atom_site_fract_y
_atom_site_fract_z
_atom_site_U_iso_or_equiv
_atom_site_adp_type
_atom_site_calc_flag
_atom_site_refinement_flags
_atom_site_occupancy
_atom_site_type_symbol
Cl14 0.41830(6) 0.13253(3) 0.25576(3) 0.03150(13) Uani d . 1 Cl
N7 0.28893(18) 0.82176(10) 0.27569(10) 0.0221(3) Uani d . 1 N
N8 -0.04974(18) 0.71127(11) 0.15444(10) 0.0230(3) Uani d . 1 N
N9 -0.16306(18) 0.59652(11) 0.10792(10) 0.0239(3) Uani d . 1 N
C1 0.7802(2) 0.60892(13) 0.36213(13) 0.0230(3) Uani d . 1 C
C2 0.9656(2) 0.61188(14) 0.42735(14) 0.0294(4) Uani d . 1 C
C3 1.0767(2) 0.70935(15) 0.52083(15) 0.0332(4) Uani d . 1 C
C4 1.0043(2) 0.80434(14) 0.54597(14) 0.0294(4) Uani d . 1 C
C4A 0.8184(2) 0.80333(13) 0.48129(12) 0.0226(3) Uani d . 1 C
C5 0.7424(2) 0.90812(13) 0.50638(13) 0.0263(3) Uani d . 1 C
C6 0.6306(2) 0.91716(12) 0.39763(13) 0.0242(3) Uani d . 1 C
C6A 0.4606(2) 0.80831(12) 0.32939(12) 0.0204(3) Uani d . 1 C
C7A 0.1426(2) 0.72218(13) 0.21502(12) 0.0212(3) Uani d . 1 C
C10 -0.0445(2) 0.53571(13) 0.13762(12) 0.0216(3) Uani d . 1 C
C10A 0.1534(2) 0.61046(12) 0.20561(12) 0.0198(3) Uani d . 1 C
C11 0.3345(2) 0.59779(12) 0.26387(11) 0.0186(3) Uani d . 1 C
C11A 0.4943(2) 0.69932(12) 0.32585(11) 0.0187(3) Uani d . 1 C
C11B 0.6994(2) 0.70225(13) 0.38950(12) 0.0199(3) Uani d . 1 C
C81 -0.1403(2) 0.79824(13) 0.13851(12) 0.0249(3) Uani d . 1 C
C82 -0.3462(2) 0.77830(15) 0.11958(13) 0.0289(4) Uani d . 1 C
C83 -0.4338(3) 0.86323(17) 0.10284(14) 0.0350(4) Uani d . 1 C
C84 -0.3185(3) 0.96645(16) 0.10570(14) 0.0375(4) Uani d . 1 C
C85 -0.1139(3) 0.98489(16) 0.12430(16) 0.0425(5) Uani d . 1 C
C86 -0.0237(2) 0.90067(15) 0.14042(16) 0.0369(4) Uani d . 1 C
C101 -0.1276(2) 0.40710(13) 0.09992(14) 0.0281(3) Uani d . 1 C
C111 0.34498(19) 0.48015(12) 0.25989(12) 0.0184(3) Uani d . 1 C
C112 0.3473(2) 0.39855(13) 0.16309(12) 0.0225(3) Uani d . 1 C
C113 0.3674(2) 0.29104(13) 0.16129(12) 0.0238(3) Uani d . 1 C
C114 0.3829(2) 0.26520(12) 0.25674(12) 0.0218(3) Uani d . 1 C
C115 0.3725(2) 0.34275(13) 0.35236(12) 0.0221(3) Uani d . 1 C
C116 0.3542(2) 0.45043(12) 0.35347(12) 0.0198(3) Uani d . 1 C
H1 0.7064 0.5423 0.2976 0.028 Uiso calc R 1 H
H2 1.0166 0.5472 0.4080 0.035 Uiso calc R 1 H
H3 1.2017 0.7107 0.5672 0.040 Uiso calc R 1 H
H4 1.0827 0.8719 0.6087 0.035 Uiso calc R 1 H
H5A 0.8572 0.9788 0.5499 0.032 Uiso calc R 1 H
H5B 0.6505 0.9014 0.5511 0.032 Uiso calc R 1 H
H6A 0.5764 0.9846 0.4137 0.029 Uiso calc R 1 H
H6B 0.7252 0.9291 0.3554 0.029 Uiso calc R 1 H
H82 -0.4262 0.7077 0.1181 0.035 Uiso calc R 1 H
H83 -0.5750 0.8501 0.0892 0.042 Uiso calc R 1 H
H84 -0.3796 1.0243 0.0949 0.045 Uiso calc R 1 H
H85 -0.0341 1.0557 0.1261 0.051 Uiso calc R 1 H
H86 0.1170 0.9134 0.1527 0.044 Uiso calc R 1 H
H10A -0.2733 0.3843 0.0626 0.042 Uiso calc R 1 H
H10B -0.1019 0.3831 0.1643 0.042 Uiso calc R 1 H
H10C -0.0622 0.3696 0.0481 0.042 Uiso calc R 1 H
H112 0.3351 0.4167 0.0978 0.027 Uiso calc R 1 H
H113 0.3706 0.2358 0.0955 0.029 Uiso calc R 1 H
H115 0.3777 0.3227 0.4162 0.027 Uiso calc R 1 H
H116 0.3478 0.5046 0.4189 0.024 Uiso calc R 1 H

loop_
_atom_site_aniso_label
_atom_site_aniso_U_11
_atom_site_aniso_U_22
_atom_site_aniso_U_33
_atom_site_aniso_U_12
_atom_site_aniso_U_13
_atom_site_aniso_U_23
Cl14 0.0414(2) 0.0201(2) 0.0309(2) 0.01009(16) 0.00622(17) 0.00961(16)
N7 0.0202(6) 0.0235(6) 0.0227(6) 0.0084(5) 0.0051(5) 0.0085(5)
N8 0.0184(6) 0.0253(7) 0.0238(7) 0.0079(5) 0.0025(5) 0.0090(5)
N9 0.0201(6) 0.0271(7) 0.0226(7) 0.0059(5) 0.0046(5) 0.0083(6)
C1 0.0193(7) 0.0253(8) 0.0259(8) 0.0066(6) 0.0080(6) 0.0106(6)
C2 0.0217(8) 0.0319(9) 0.0398(10) 0.0126(6) 0.0098(7) 0.0169(8)
C3 0.0189(7) 0.0374(10) 0.0402(10) 0.0069(7) -0.0004(7) 0.0181(8)
C4 0.0246(8) 0.0291(8) 0.0273(8) 0.0012(6) -0.0002(6) 0.0109(7)
C4A 0.0212(7) 0.0250(8) 0.0222(7) 0.0051(6) 0.0058(6) 0.0112(6)
C5 0.0264(8) 0.0243(8) 0.0223(8) 0.0059(6) 0.0023(6) 0.0052(6)
C6 0.0239(7) 0.0201(7) 0.0253(8) 0.0065(6) 0.0036(6) 0.0071(6)
C6A 0.0203(7) 0.0231(7) 0.0189(7) 0.0071(6) 0.0063(6) 0.0084(6)
C7A 0.0203(7) 0.0257(8) 0.0198(7) 0.0096(6) 0.0057(6) 0.0099(6)
C10 0.0195(7) 0.0269(8) 0.0185(7) 0.0068(6) 0.0055(6) 0.0089(6)
C10A 0.0203(7) 0.0221(7) 0.0180(7) 0.0070(6) 0.0066(6) 0.0078(6)
C11 0.0207(7) 0.0226(7) 0.0152(7) 0.0079(6) 0.0074(5) 0.0082(6)
C11A 0.0189(7) 0.0214(7) 0.0172(7) 0.0071(5) 0.0065(5) 0.0077(6)
C11B 0.0183(7) 0.0241(7) 0.0206(7) 0.0070(6) 0.0071(6) 0.0113(6)
C81 0.0255(8) 0.0304(8) 0.0184(7) 0.0147(6) 0.0029(6) 0.0072(6)
C82 0.0256(8) 0.0468(10) 0.0212(8) 0.0182(7) 0.0094(6) 0.0156(7)
C83 0.0301(9) 0.0599(12) 0.0258(8) 0.0292(8) 0.0116(7) 0.0181(8)
C84 0.0446(10) 0.0421(10) 0.0257(9) 0.0301(9) 0.0027(7) 0.0074(8)
C85 0.0382(10) 0.0297(9) 0.0513(12) 0.0155(8) -0.0027(8) 0.0126(9)
C86 0.0247(8) 0.0295(9) 0.0507(11) 0.0116(7) -0.0004(7) 0.0135(8)
C101 0.0221(8) 0.0267(8) 0.0304(9) 0.0029(6) 0.0034(6) 0.0096(7)
C111 0.0155(6) 0.0193(7) 0.0191(7) 0.0045(5) 0.0038(5) 0.0069(6)
C112 0.0259(7) 0.0248(8) 0.0174(7) 0.0080(6) 0.0055(6) 0.0088(6)
C113 0.0282(8) 0.0215(8) 0.0182(7) 0.0075(6) 0.0062(6) 0.0033(6)
C114 0.0217(7) 0.0175(7) 0.0235(8) 0.0047(6) 0.0035(6) 0.0071(6)
C115 0.0232(7) 0.0231(8) 0.0196(7) 0.0044(6) 0.0050(6) 0.0101(6)
C116 0.0183(7) 0.0228(7) 0.0159(7) 0.0047(6) 0.0045(5) 0.0053(6)

loop_
_atom_type_symbol
_atom_type_description
_atom_type_scat_dispersion_real
_atom_type_scat_dispersion_imag
_atom_type_scat_source
C C 0.0033 0.0016 'International Tables Vol C Tables 4.2.6.8 and 6.1.1.4'
H H 0.0000 0.0000 'International Tables Vol C Tables 4.2.6.8 and 6.1.1.4'
N N 0.0061 0.0033 'International Tables Vol C Tables 4.2.6.8 and 6.1.1.4'
Cl Cl 0.1484 0.1585 'International Tables Vol C Tables 4.2.6.8 and 6.1.1.4'

loop_
_geom_angle_atom_site_label_1
_geom_angle_atom_site_label_2
_geom_angle_atom_site_label_3
_geom_angle
_geom_angle_publ_flag
C2 C1 C11B 121.33(15) no
C2 C1 H1 119.3 no
C11B C1 H1 119.3 no
C1 C2 C3 119.97(15) no
C1 C2 H2 120.0 no
C3 C2 H2 120.0 no
C4 C3 C2 119.51(14) no
C4 C3 H3 120.2 no
C2 C3 H3 120.2 no
C3 C4 C4A 121.42(15) no
C3 C4 H4 119.3 no
C4A C4 H4 119.3 no
C4 C4A C11B 119.43(14) no
C4 C4A C5 121.47(14) no
C11B C4A C5 119.10(13) no
C4A C5 C6 109.32(13) no
C4A C5 H5A 109.8 no
C6 C5 H5A 109.8 no
C4A C5 H5B 109.8 no
C6 C5 H5B 109.8 no
H5A C5 H5B 108.3 no
C6A C6 C5 110.02(12) no
C6A C6 H6A 109.7 no
C5 C6 H6A 109.7 no
C6A C6 H6B 109.7 no
C5 C6 H6B 109.7 no
H6A C6 H6B 108.2 no
N7 C6A C11A 125.12(13) no
N7 C6A C6 116.43(12) no
C11A C6A C6 118.45(12) no
C6A N7 C7A 114.21(12) no
N7 C7A N8 126.25(13) no
N7 C7A C10A 126.71(13) no
N8 C7A C10A 106.98(12) no
C7A N8 N9 110.50(11) no
C7A N8 C81 129.74(13) no
N9 N8 C81 119.72(12) no
C86 C81 C82 120.67(14) no
C86 C81 N8 119.98(14) no
C82 C81 N8 119.34(14) no
C81 C82 C83 118.94(16) no
C81 C82 H82 120.5 no
C83 C82 H82 120.5 no
C84 C83 C82 120.90(16) no
C84 C83 H83 119.5 no
C82 C83 H83 119.5 no
C85 C84 C83 119.49(16) no
C85 C84 H84 120.3 no
C83 C84 H84 120.3 no
C84 C85 C86 120.47(18) no
C84 C85 H85 119.8 no
C86 C85 H85 119.8 no
C81 C86 C85 119.52(16) no
C81 C86 H86 120.2 no
C85 C86 H86 120.2 no
C10 N9 N8 107.06(12) no
N9 C10 C10A 110.55(13) no
N9 C10 C101 119.21(13) no
C10A C10 C101 130.24(13) no
C10 C101 H10A 109.5 no
C10 C101 H10B 109.5 no
H10A C101 H10B 109.5 no
C10 C101 H10C 109.5 no
H10A C101 H10C 109.5 no
H10B C101 H10C 109.5 no
C7A C10A C11 118.41(13) no
C7A C10A C10 104.91(12) no
C11 C10A C10 136.58(13) no
C11A C11 C10A 117.00(13) no
C11A C11 C111 123.84(12) no
C10A C11 C111 119.12(12) no
C11 C11A C6A 118.51(12) no
C11 C11A C11B 124.46(13) no
C6A C11A C11B 117.03(12) no
C1 C11B C4A 118.14(13) no
C1 C11B C11A 122.97(13) no
C4A C11B C11A 118.89(13) no
C116 C111 C112 119.07(13) no
C116 C111 C11 120.28(12) no
C112 C111 C11 120.65(12) no
C113 C112 C111 120.52(13) no
C113 C112 H112 119.7 no
C111 C112 H112 119.7 no
C114 C113 C112 119.14(14) no
C114 C113 H113 120.4 no
C112 C113 H113 120.4 no
C115 C114 C113 121.44(13) no
C115 C114 Cl14 119.59(11) no
C113 C114 Cl14 118.97(12) no
C114 C115 C116 118.87(14) no
C114 C115 H115 120.6 no
C116 C115 H115 120.6 no
C115 C116 C111 120.88(13) no
C115 C116 H116 119.6 no
C111 C116 H116 119.6 no

loop_
_geom_bond_atom_site_label_1
_geom_bond_atom_site_label_2
_geom_bond_distance
_geom_bond_publ_flag
C1 C2 1.386(2) no
C1 C11B 1.402(2) no
C1 H1 0.95 no
C2 C3 1.387(2) no
C2 H2 0.95 no
C3 C4 1.380(2) no
C3 H3 0.95 no
C4 C4A 1.394(2) no
C4 H4 0.95 no
C4A C11B 1.411(2) no
C4A C5 1.504(2) no
C5 C6 1.525(2) no
C5 H5A 0.99 no
C5 H5B 0.99 no
C6 C6A 1.503(2) no
C6 H6A 0.99 no
C6 H6B 0.99 no
C6A N7 1.3336(18) y
N7 C7A 1.3415(19) y
C7A N8 1.3730(17) y
N8 N9 1.3791(17) y
N9 C10 1.3190(19) y
C10 C10A 1.436(2) y
C10A C11 1.4055(19) y
C11 C11A 1.403(2) y
C11A C6A 1.4324(19) y
C7A C10A 1.398(2) y
N8 C81 1.4225(18) no
C81 C86 1.382(2) no
C81 C82 1.386(2) no
C82 C83 1.390(2) no
C82 H82 0.95 no
C83 C84 1.381(3) no
C83 H83 0.95 no
C84 C85 1.379(3) no
C84 H84 0.95 no
C85 C86 1.390(2) no
C85 H85 0.95 no
C86 H86 0.95 no
C10 C101 1.495(2) no
C101 H10A 0.98 no
C101 H10B 0.98 no
C101 H10C 0.98 no
C11 C111 1.4883(19) no
C11A C11B 1.4937(19) no
C111 C116 1.393(2) no
C111 C112 1.394(2) no
C112 C113 1.387(2) no
C112 H112 0.95 no
C113 C114 1.386(2) no
C113 H113 0.95 no
C114 C115 1.382(2) no
C114 Cl14 1.7399(14) no
C115 C116 1.388(2) no
C115 H115 0.95 no
C116 H116 0.95 no

loop_
_geom_hbond_atom_site_label_D
_geom_hbond_atom_site_label_H
_geom_hbond_atom_site_label_A
_geom_hbond_site_symmetry_A
_geom_hbond_distance_DH
_geom_hbond_distance_HA
_geom_hbond_distance_DA
_geom_hbond_angle_DHA
_geom_hbond_publ_flag
C113 H113 Cg1 2_565 0.95 2.65 3.5214(16) 152 y
C115 H115 Cg2 2_666 0.95 2.90 3.6403(17) 136 y

loop_
_geom_torsion_atom_site_label_1
_geom_torsion_atom_site_label_2
_geom_torsion_atom_site_label_3
_geom_torsion_atom_site_label_4
_geom_torsion
_geom_torsion_publ_flag
C11B C1 C2 C3 -1.1(2) no
C1 C2 C3 C4 -2.2(3) no
C2 C3 C4 C4A 2.0(3) no
C3 C4 C4A C11B 1.4(2) no
C3 C4 C4A C5 -177.96(15) no
C4 C4A C5 C6 143.03(15) no
C11B C4A C5 C6 -36.33(19) no
C4A C5 C6 C6A 57.48(16) no
C5 C6 C6A N7 140.28(13) no
C5 C6 C6A C11A -40.26(18) no
C11A C6A N7 C7A -0.1(2) no
C6 C6A N7 C7A 179.29(13) no
C6A N7 C7A N8 178.03(14) no
C6A N7 C7A C10A 1.3(2) no
N7 C7A N8 N9 -176.39(14) no
C10A C7A N8 N9 0.84(16) no
N7 C7A N8 C81 1.4(2) no
C10A C7A N8 C81 178.62(14) no
C7A N8 C81 C86 30.1(2) no
N9 N8 C81 C86 -152.28(15) no
C7A N8 C81 C82 -150.81(15) no
N9 N8 C81 C82 26.8(2) no
C86 C81 C82 C83 -0.2(2) no
N8 C81 C82 C83 -179.27(14) no
C81 C82 C83 C84 -0.5(2) no
C82 C83 C84 C85 0.7(3) no
C83 C84 C85 C86 -0.2(3) no
C82 C81 C86 C85 0.7(3) no
N8 C81 C86 C85 179.73(16) no
C84 C85 C86 C81 -0.5(3) no
C7A N8 N9 C10 -0.49(16) no
C81 N8 N9 C10 -178.53(13) no
N8 N9 C10 C10A -0.05(16) no
N8 N9 C10 C101 179.41(13) no
N7 C7A C10A C11 -0.6(2) no
N8 C7A C10A C11 -177.78(12) no
N7 C7A C10A C10 176.39(14) no
N8 C7A C10A C10 -0.82(15) no
N9 C10 C10A C7A 0.55(16) no
C101 C10 C10A C7A -178.83(15) no
N9 C10 C10A C11 176.65(16) no
C101 C10 C10A C11 -2.7(3) no
C7A C10A C11 C11A -1.42(19) no
C10 C10A C11 C11A -177.13(16) no
C7A C10A C11 C111 176.61(13) no
C10 C10A C11 C111 0.9(2) no
C10A C11 C11A C6A 2.45(19) no
C111 C11 C11A C6A -175.48(13) no
C10A C11 C11A C11B -177.73(13) no
C111 C11 C11A C11B 4.4(2) no
N7 C6A C11A C11 -1.8(2) no
C6 C6A C11A C11 178.82(13) no
N7 C6A C11A C11B 178.38(13) no
C6 C6A C11A C11B -1.02(19) no
C2 C1 C11B C4A 4.4(2) no
C2 C1 C11B C11A -175.73(14) no
C4 C4A C11B C1 -4.5(2) no
C5 C4A C11B C1 174.84(13) no
C4 C4A C11B C11A 175.61(13) no
C5 C4A C11B C11A -5.0(2) no
C11 C11A C11B C1 25.6(2) no
C6A C11A C11B C1 -154.57(14) no
C11 C11A C11B C4A -154.55(14) no
C6A C11A C11B C4A 25.28(19) no
C11A C11 C111 C116 68.91(18) no
C10A C11 C111 C116 -108.97(15) no
C11A C11 C111 C112 -110.59(16) no
C10A C11 C111 C112 71.52(18) no
C116 C111 C112 C113 -2.8(2) no
C11 C111 C112 C113 176.71(13) no
C111 C112 C113 C114 0.7(2) no
C112 C113 C114 C115 2.0(2) no
C112 C113 C114 Cl14 -177.44(11) no
C113 C114 C115 C116 -2.6(2) no
Cl14 C114 C115 C116 176.87(10) no
C114 C115 C116 C111 0.4(2) no
C112 C111 C116 C115 2.2(2) no
C11 C111 C116 C115 -177.29(12) no

loop_
_cod_related_entry_id
_cod_related_entry_database
_cod_related_entry_code
1 ChemSpider 21129697
